data_7116502
loop_
_publ_author_name
'Christian Godemann'
'Laura Dura'
'Dirk Hollmann'
'Kathleen Grabow'
'Ursula Bentrup'
'Haijun Jiao'
'Axel Schulz'
'Angelika Bruckner'
'Torsten Beweries'

_publ_section_title
;
 Highly selective visible light-induced Ti-O bond splitting in an
 ansa-titanocene dihydroxido complex
;
_journal_name_full Chem.Commun.
_journal_page_first 3065
_journal_paper_doi 10.1039/C4cc09733E
_journal_volume 51
_journal_year 2015
_chemical_formula_sum 'C70 H90 N2 O8 Si4 Ti2'
_chemical_formula_weight 1295.60
_chemical_name_systematic
; 
 ? 
;
_space_group_IT_number 2
_symmetry_cell_setting triclinic
_symmetry_space_group_name_Hall '-P 1'
_symmetry_space_group_name_H-M 'P -1'
_atom_sites_solution_hydrogens geom
_atom_sites_solution_primary direct
_atom_sites_solution_secondary difmap
_audit_creation_method SHELXL-97
_audit_update_record
;
2014-07-01 deposited with the CCDC.
2015-01-08 downloaded from the CCDC.
;
_cell_angle_alpha 74.190(3)
_cell_angle_beta 89.420(3)
_cell_angle_gamma 75.231(3)
_cell_formula_units_Z 1
_cell_length_a 10.0526(16)
_cell_length_b 11.8019(18)
_cell_length_c 14.793(2)
_cell_measurement_reflns_used 7674
_cell_measurement_temperature 150(2)
_cell_measurement_theta_max 28.70
_cell_measurement_theta_min 2.41
_cell_volume 1629.5(4)
_computing_cell_refinement 'SAINT (Bruker, 2009)'
_computing_data_collection 'APEX2 (Bruker, 2011)'
_computing_data_reduction SAINT
_computing_structure_refinement 'SHELXL-97 (Sheldrick, 2008)'
_computing_structure_solution 'SHELXS-97 (Sheldrick, 2008)'
_diffrn_ambient_temperature 150(2)
_diffrn_measured_fraction_theta_full 1.000
_diffrn_measured_fraction_theta_max 1.000
_diffrn_measurement_device_type 'Bruker APEX-II CCD'
_diffrn_measurement_method '\f and \w scans'
_diffrn_radiation_monochromator 'curved graphite'
_diffrn_radiation_source 'fine-focus sealed tube'
_diffrn_radiation_type MoK\a
_diffrn_radiation_wavelength 0.71073
_diffrn_reflns_av_R_equivalents 0.0559
_diffrn_reflns_av_sigmaI/netI 0.0559
_diffrn_reflns_limit_h_max 13
_diffrn_reflns_limit_h_min -13
_diffrn_reflns_limit_k_max 15
_diffrn_reflns_limit_k_min -15
_diffrn_reflns_limit_l_max 19
_diffrn_reflns_limit_l_min -19
_diffrn_reflns_number 31473
_diffrn_reflns_theta_full 28.00
_diffrn_reflns_theta_max 28.00
_diffrn_reflns_theta_min 1.86
_exptl_absorpt_coefficient_mu 0.376
_exptl_absorpt_correction_T_max 0.98
_exptl_absorpt_correction_T_min 0.89
_exptl_absorpt_correction_type multi-scan
_exptl_absorpt_process_details 'SADABS (Bruker, 2008)'
_exptl_crystal_colour yellow
_exptl_crystal_density_diffrn 1.320
_exptl_crystal_density_method 'not measured'
_exptl_crystal_description plate
_exptl_crystal_F_000 688
_exptl_crystal_size_max 0.31
_exptl_crystal_size_mid 0.16
_exptl_crystal_size_min 0.07
_refine_diff_density_max 0.415
_refine_diff_density_min -0.401
_refine_diff_density_rms 0.062
_refine_ls_extinction_method none
_refine_ls_goodness_of_fit_ref 1.008
_refine_ls_hydrogen_treatment constr
_refine_ls_matrix_type full
_refine_ls_number_parameters 400
_refine_ls_number_reflns 7875
_refine_ls_number_restraints 0
_refine_ls_restrained_S_all 1.008
_refine_ls_R_factor_all 0.0640
_refine_ls_R_factor_gt 0.0376
_refine_ls_shift/su_max 0.001
_refine_ls_shift/su_mean 0.000
_refine_ls_structure_factor_coef Fsqd
_refine_ls_weighting_details 'calc w=1/[\s^2^(Fo^2^)+(0.0465P)^2^+0.1855P] where P=(Fo^2^+2Fc^2^)/3'
_refine_ls_weighting_scheme calc
_refine_ls_wR_factor_gt 0.0854
_refine_ls_wR_factor_ref 0.0943
_reflns_number_gt 5813
_reflns_number_total 7875
_reflns_threshold_expression >2sigma(I)
_cod_data_source_file c4cc09733e2.cif
_cod_data_source_block ax0564
_cod_original_cell_volume 1629.6(4)
_cod_original_sg_symbol_H-M P-1
_cod_database_code 7116502

loop_
_symmetry_equiv_pos_as_xyz
'x, y, z'
'-x, -y, -z'

loop_
_atom_site_label
_atom_site_type_symbol
_atom_site_fract_x
_atom_site_fract_y
_atom_site_fract_z
_atom_site_U_iso_or_equiv
_atom_site_adp_type
_atom_site_occupancy
_atom_site_symmetry_multiplicity
_atom_site_calc_flag
_atom_site_refinement_flags
C1 C 0.90631(17) 0.85770(15) 0.64718(12) 0.0131(4) Uani 1 1 d .
C2 C 0.96735(17) 0.87566(16) 0.72731(12) 0.0146(4) Uani 1 1 d .
C3 C 0.88016(18) 0.97880(16) 0.74914(12) 0.0155(4) Uani 1 1 d .
C4 C 0.76462(18) 1.02543(16) 0.68470(12) 0.0157(4) Uani 1 1 d .
C5 C 0.77603(17) 0.94963(15) 0.62390(12) 0.0144(4) Uani 1 1 d .
C6 C 1.10862(18) 0.81254(18) 0.77482(13) 0.0212(4) Uani 1 1 d .
H6A H 1.1698 0.8664 0.7554 0.032 Uiso 1 1 calc R
H6B H 1.1455 0.7371 0.7568 0.032 Uiso 1 1 calc R
H6C H 1.1027 0.7930 0.8433 0.032 Uiso 1 1 calc R
C7 C 0.9138(2) 1.03725(18) 0.82095(14) 0.0237(4) Uani 1 1 d .
H7A H 0.9529 1.1051 0.7902 0.036 Uiso 1 1 calc R
H7B H 0.9809 0.9768 0.8692 0.036 Uiso 1 1 calc R
H7C H 0.8296 1.0681 0.8504 0.036 Uiso 1 1 calc R
C8 C 0.6575(2) 1.14283(17) 0.67598(14) 0.0233(4) Uani 1 1 d .
H8A H 0.6244 1.1451 0.7382 0.035 Uiso 1 1 calc R
H8B H 0.5802 1.1487 0.6336 0.035 Uiso 1 1 calc R
H8C H 0.6978 1.2115 0.6505 0.035 Uiso 1 1 calc R
C9 C 0.67705(18) 0.97411(17) 0.54184(12) 0.0188(4) Uani 1 1 d .
H9A H 0.5828 1.0034 0.5592 0.028 Uiso 1 1 calc R
H9B H 0.6856 0.8987 0.5238 0.028 Uiso 1 1 calc R
H9C H 0.6979 1.0363 0.4887 0.028 Uiso 1 1 calc R
C10 C 1.16934(19) 0.68756(19) 0.58869(14) 0.0258(5) Uani 1 1 d .
H10A H 1.2025 0.6477 0.5396 0.039 Uiso 1 1 calc R
H10B H 1.1864 0.6266 0.6503 0.039 Uiso 1 1 calc R
H10C H 1.2183 0.7497 0.5882 0.039 Uiso 1 1 calc R
C11 C 0.9616(2) 0.86231(17) 0.44181(13) 0.0222(4) Uani 1 1 d .
H11A H 1.0034 0.9296 0.4392 0.033 Uiso 1 1 calc R
H11B H 0.8637 0.8954 0.4210 0.033 Uiso 1 1 calc R
H11C H 1.0085 0.8146 0.4004 0.033 Uiso 1 1 calc R
C12 C 0.9389(2) 0.45799(17) 0.62678(14) 0.0226(4) Uani 1 1 d .
H12A H 1.0200 0.4430 0.6688 0.034 Uiso 1 1 calc R
H12B H 0.9682 0.4365 0.5689 0.034 Uiso 1 1 calc R
H12C H 0.8784 0.4080 0.6582 0.034 Uiso 1 1 calc R
C13 C 0.7131(2) 0.64815(19) 0.49852(13) 0.0244(4) Uani 1 1 d .
H13A H 0.6466 0.6005 0.5213 0.037 Uiso 1 1 calc R
H13B H 0.7606 0.6215 0.4467 0.037 Uiso 1 1 calc R
H13C H 0.6645 0.7349 0.4761 0.037 Uiso 1 1 calc R
C14 C 0.76423(17) 0.65586(15) 0.70646(12) 0.0128(3) Uani 1 1 d .
C15 C 0.83974(18) 0.61155(15) 0.79714(12) 0.0143(4) Uani 1 1 d .
C16 C 0.74319(18) 0.61644(15) 0.86785(12) 0.0158(4) Uani 1 1 d .
C17 C 0.61118(18) 0.67074(16) 0.82284(12) 0.0156(4) Uani 1 1 d .
C18 C 0.62310(17) 0.69666(15) 0.72431(12) 0.0138(4) Uani 1 1 d .
C19 C 0.99107(18) 0.55382(17) 0.81885(13) 0.0197(4) Uani 1 1 d .
H19A H 1.0260 0.5888 0.8636 0.030 Uiso 1 1 calc R
H19B H 1.0394 0.5692 0.7607 0.030 Uiso 1 1 calc R
H19C H 1.0068 0.4657 0.8464 0.030 Uiso 1 1 calc R
C20 C 0.7781(2) 0.56266(18) 0.97148(13) 0.0239(4) Uani 1 1 d .
H20A H 0.7121 0.6092 1.0059 0.036 Uiso 1 1 calc R
H20B H 0.8714 0.5661 0.9865 0.036 Uiso 1 1 calc R
H20C H 0.7734 0.4775 0.9899 0.036 Uiso 1 1 calc R
C21 C 0.47781(19) 0.68647(19) 0.87080(14) 0.0236(4) Uani 1 1 d .
H21A H 0.4332 0.6235 0.8656 0.035 Uiso 1 1 calc R
H21B H 0.4168 0.7673 0.8407 0.035 Uiso 1 1 calc R
H21C H 0.4964 0.6788 0.9374 0.035 Uiso 1 1 calc R
C22 C 0.50214(17) 0.74486(17) 0.65342(13) 0.0189(4) Uani 1 1 d .
H22A H 0.5287 0.7927 0.5942 0.028 Uiso 1 1 calc R
H22B H 0.4261 0.7969 0.6773 0.028 Uiso 1 1 calc R
H22C H 0.4726 0.6765 0.6425 0.028 Uiso 1 1 calc R
C23 C 0.44235(18) 0.99455(16) 0.74961(13) 0.0176(4) Uani 1 1 d .
C24 C 0.35466(17) 1.04242(15) 0.82145(12) 0.0141(4) Uani 1 1 d .
C25 C 0.38663(18) 0.99113(17) 0.91723(13) 0.0194(4) Uani 1 1 d .
H25 H 0.4616 0.9206 0.9387 0.023 Uiso 1 1 calc R
C26 C 0.31061(18) 1.04151(17) 0.98196(12) 0.0187(4) Uani 1 1 d .
H26 H 0.3344 1.0059 1.0474 0.022 Uiso 1 1 calc R
C28 C 0.16284(17) 1.19197(16) 0.85566(12) 0.0158(4) Uani 1 1 d .
H28 H 0.0842 1.2591 0.8343 0.019 Uiso 1 1 calc R
C29 C 0.24038(17) 1.14227(16) 0.79093(12) 0.0155(4) Uani 1 1 d .
H29 H 0.2154 1.1765 0.7255 0.019 Uiso 1 1 calc R
C30 C 0.87935(18) 0.79538(16) 0.97941(12) 0.0173(4) Uani 1 1 d .
C27 C 0.80075(17) 0.85569(16) 1.04833(12) 0.0143(4) Uani 1 1 d .
C31 C 0.6891(2) 0.3649(2) 0.80870(18) 0.0357(5) Uani 1 1 d .
H31 H 0.7814 0.3653 0.8212 0.043 Uiso 1 1 calc R
C32 C 0.6232(3) 0.3027(2) 0.88067(17) 0.0401(6) Uani 1 1 d .
H32 H 0.6697 0.2607 0.9407 0.048 Uiso 1 1 calc R
C33 C 0.4886(3) 0.3033(2) 0.86311(19) 0.0453(7) Uani 1 1 d .
H33 H 0.4406 0.2609 0.9106 0.054 Uiso 1 1 calc R
C34 C 0.4256(3) 0.3664(2) 0.7758(2) 0.0443(6) Uani 1 1 d .
H34 H 0.3320 0.3708 0.7623 0.053 Uiso 1 1 calc R
C35 C 0.5001(3) 0.4234(2) 0.70802(19) 0.0402(6) Uani 1 1 d .
H35 H 0.4562 0.4646 0.6472 0.048 Uiso 1 1 calc R
N1 N 0.6300(2) 0.42402(16) 0.72282(14) 0.0361(5) Uani 1 1 d .
O1 O 0.56403(12) 0.92467(11) 0.78283(9) 0.0193(3) Uani 1 1 d .
O2 O 0.39776(13) 1.02310(13) 0.66763(9) 0.0267(3) Uani 1 1 d .
O3 O 0.80853(13) 0.81535(11) 0.90100(8) 0.0199(3) Uani 1 1 d .
O4 O 0.99746(13) 0.73120(12) 0.99943(9) 0.0257(3) Uani 1 1 d .
Si1 Si 0.97938(5) 0.76171(4) 0.56563(3) 0.01483(12) Uani 1 1 d .
Si2 Si 0.84255(5) 0.62425(4) 0.59689(3) 0.01435(11) Uani 1 1 d .
Ti1 Ti 0.75021(3) 0.82282(3) 0.77383(2) 0.01137(8) Uani 1 1 d .

loop_
_atom_site_aniso_label
_atom_site_aniso_U_11
_atom_site_aniso_U_22
_atom_site_aniso_U_33
_atom_site_aniso_U_23
_atom_site_aniso_U_13
_atom_site_aniso_U_12
C1 0.0130(8) 0.0141(8) 0.0128(8) -0.0027(7) 0.0034(6) -0.0058(7)
C2 0.0132(8) 0.0172(9) 0.0153(9) -0.0055(7) 0.0028(6) -0.0062(7)
C3 0.0175(9) 0.0168(9) 0.0155(9) -0.0056(7) 0.0033(7) -0.0090(7)
C4 0.0179(9) 0.0133(9) 0.0158(9) -0.0039(7) 0.0044(7) -0.0044(7)
C5 0.0146(8) 0.0133(8) 0.0142(9) -0.0021(7) 0.0022(6) -0.0036(7)
C6 0.0135(9) 0.0308(11) 0.0206(10) -0.0098(8) -0.0006(7) -0.0056(8)
C7 0.0280(10) 0.0266(11) 0.0233(10) -0.0129(8) 0.0048(8) -0.0130(9)
C8 0.0266(10) 0.0147(9) 0.0285(11) -0.0075(8) 0.0034(8) -0.0040(8)
C9 0.0192(9) 0.0196(9) 0.0145(9) -0.0033(7) -0.0008(7) -0.0012(7)
C10 0.0169(9) 0.0337(12) 0.0285(11) -0.0143(9) 0.0059(8) -0.0037(8)
C11 0.0272(10) 0.0230(10) 0.0184(10) -0.0068(8) 0.0085(8) -0.0091(8)
C12 0.0274(10) 0.0178(9) 0.0223(10) -0.0081(8) 0.0081(8) -0.0029(8)
C13 0.0258(10) 0.0318(11) 0.0195(10) -0.0137(8) 0.0015(8) -0.0076(9)
C14 0.0135(8) 0.0106(8) 0.0141(8) -0.0038(7) 0.0000(6) -0.0021(7)
C15 0.0172(8) 0.0103(8) 0.0147(9) -0.0038(7) 0.0001(7) -0.0019(7)
C16 0.0203(9) 0.0127(8) 0.0142(9) -0.0040(7) 0.0019(7) -0.0039(7)
C17 0.0176(9) 0.0135(9) 0.0166(9) -0.0053(7) 0.0037(7) -0.0048(7)
C18 0.0133(8) 0.0118(8) 0.0177(9) -0.0051(7) 0.0011(7) -0.0047(7)
C19 0.0176(9) 0.0178(9) 0.0204(9) -0.0056(7) -0.0016(7) 0.0013(7)
C20 0.0307(11) 0.0216(10) 0.0152(9) -0.0009(8) 0.0006(8) -0.0040(8)
C21 0.0208(10) 0.0285(11) 0.0233(10) -0.0083(8) 0.0102(8) -0.0086(8)
C22 0.0142(8) 0.0206(10) 0.0229(10) -0.0089(8) -0.0009(7) -0.0030(7)
C23 0.0161(9) 0.0148(9) 0.0215(10) -0.0069(7) 0.0034(7) -0.0015(7)
C24 0.0125(8) 0.0147(9) 0.0157(9) -0.0070(7) 0.0017(6) -0.0021(7)
C25 0.0165(9) 0.0168(9) 0.0207(10) -0.0042(7) -0.0022(7) 0.0022(7)
C26 0.0199(9) 0.0208(9) 0.0124(9) -0.0029(7) -0.0013(7) -0.0019(8)
C28 0.0130(8) 0.0154(9) 0.0171(9) -0.0054(7) -0.0028(7) 0.0007(7)
C29 0.0163(8) 0.0176(9) 0.0120(8) -0.0049(7) -0.0017(7) -0.0026(7)
C30 0.0211(9) 0.0174(9) 0.0148(9) -0.0049(7) 0.0025(7) -0.0070(7)
C27 0.0126(8) 0.0165(9) 0.0157(9) -0.0065(7) 0.0000(6) -0.0050(7)
C31 0.0367(12) 0.0313(12) 0.0503(15) -0.0238(11) 0.0143(11) -0.0157(10)
C32 0.0538(15) 0.0317(13) 0.0387(14) -0.0185(11) 0.0159(11) -0.0092(11)
C33 0.0516(15) 0.0323(13) 0.0580(17) -0.0182(12) 0.0336(13) -0.0167(12)
C34 0.0342(13) 0.0276(12) 0.074(2) -0.0191(13) 0.0138(13) -0.0087(10)
C35 0.0456(14) 0.0200(11) 0.0547(16) -0.0112(10) 0.0052(12) -0.0075(10)
N1 0.0425(11) 0.0235(10) 0.0479(12) -0.0145(9) 0.0147(9) -0.0138(9)
O1 0.0141(6) 0.0160(6) 0.0248(7) -0.0052(5) 0.0053(5) 0.0007(5)
O2 0.0235(7) 0.0368(8) 0.0190(7) -0.0153(6) 0.0016(5) 0.0016(6)
O3 0.0277(7) 0.0207(7) 0.0124(6) -0.0062(5) -0.0002(5) -0.0063(6)
O4 0.0203(7) 0.0315(8) 0.0231(7) -0.0131(6) 0.0022(5) 0.0027(6)
Si1 0.0136(2) 0.0166(3) 0.0148(2) -0.00594(19) 0.00366(18) -0.00322(19)
Si2 0.0154(2) 0.0147(2) 0.0135(2) -0.00588(19) 0.00244(18) -0.00286(19)
Ti1 0.01085(15) 0.01188(16) 0.01029(15) -0.00374(12) 0.00093(11) -0.00039(12)

loop_
_atom_type_symbol
_atom_type_description
_atom_type_scat_dispersion_real
_atom_type_scat_dispersion_imag
_atom_type_scat_source
C C 0.0033 0.0016 'International Tables Vol C Tables 4.2.6.8 and 6.1.1.4'
H H 0.0000 0.0000 'International Tables Vol C Tables 4.2.6.8 and 6.1.1.4'
O O 0.0106 0.0060 'International Tables Vol C Tables 4.2.6.8 and 6.1.1.4'
Si Si 0.0817 0.0704 'International Tables Vol C Tables 4.2.6.8 and 6.1.1.4'
Ti Ti 0.2776 0.4457 'International Tables Vol C Tables 4.2.6.8 and 6.1.1.4'
N N 0.0061 0.0033 'International Tables Vol C Tables 4.2.6.8 and 6.1.1.4'

loop_
_geom_angle_atom_site_label_1
_geom_angle_atom_site_label_2
_geom_angle_atom_site_label_3
_geom_angle
_geom_angle_site_symmetry_1
_geom_angle_site_symmetry_3
C2 C1 C5 106.01(15) . .
C2 C1 Si1 131.45(12) . .
C5 C1 Si1 121.53(13) . .
C2 C1 Ti1 73.58(9) . .
C5 C1 Ti1 69.50(9) . .
Si1 C1 Ti1 130.05(9) . .
C3 C2 C1 108.64(15) . .
C3 C2 C6 122.61(16) . .
C1 C2 C6 128.16(16) . .
C3 C2 Ti1 73.41(10) . .
C1 C2 Ti1 72.56(9) . .
C6 C2 Ti1 127.00(12) . .
C4 C3 C2 108.52(16) . .
C4 C3 C7 125.40(17) . .
C2 C3 C7 125.70(16) . .
C4 C3 Ti1 72.18(10) . .
C2 C3 Ti1 73.07(10) . .
C7 C3 Ti1 126.34(12) . .
C3 C4 C5 108.16(15) . .
C3 C4 C8 125.06(17) . .
C5 C4 C8 126.44(16) . .
C3 C4 Ti1 74.53(10) . .
C5 C4 Ti1 70.23(10) . .
C8 C4 Ti1 126.22(12) . .
C4 C5 C1 108.53(15) . .
C4 C5 C9 124.12(15) . .
C1 C5 C9 126.85(16) . .
C4 C5 Ti1 75.51(10) . .
C1 C5 Ti1 75.59(9) . .
C9 C5 Ti1 121.64(12) . .
C2 C6 H6A 109.5 . .
C2 C6 H6B 109.5 . .
H6A C6 H6B 109.5 . .
C2 C6 H6C 109.5 . .
H6A C6 H6C 109.5 . .
H6B C6 H6C 109.5 . .
C3 C7 H7A 109.5 . .
C3 C7 H7B 109.5 . .
H7A C7 H7B 109.5 . .
C3 C7 H7C 109.5 . .
H7A C7 H7C 109.5 . .
H7B C7 H7C 109.5 . .
C4 C8 H8A 109.5 . .
C4 C8 H8B 109.5 . .
H8A C8 H8B 109.5 . .
C4 C8 H8C 109.5 . .
H8A C8 H8C 109.5 . .
H8B C8 H8C 109.5 . .
C5 C9 H9A 109.5 . .
C5 C9 H9B 109.5 . .
H9A C9 H9B 109.5 . .
C5 C9 H9C 109.5 . .
H9A C9 H9C 109.5 . .
H9B C9 H9C 109.5 . .
Si1 C10 H10A 109.5 . .
Si1 C10 H10B 109.5 . .
H10A C10 H10B 109.5 . .
Si1 C10 H10C 109.5 . .
H10A C10 H10C 109.5 . .
H10B C10 H10C 109.5 . .
Si1 C11 H11A 109.5 . .
Si1 C11 H11B 109.5 . .
H11A C11 H11B 109.5 . .
Si1 C11 H11C 109.5 . .
H11A C11 H11C 109.5 . .
H11B C11 H11C 109.5 . .
Si2 C12 H12A 109.5 . .
Si2 C12 H12B 109.5 . .
H12A C12 H12B 109.5 . .
Si2 C12 H12C 109.5 . .
H12A C12 H12C 109.5 . .
H12B C12 H12C 109.5 . .
Si2 C13 H13A 109.5 . .
Si2 C13 H13B 109.5 . .
H13A C13 H13B 109.5 . .
Si2 C13 H13C 109.5 . .
H13A C13 H13C 109.5 . .
H13B C13 H13C 109.5 . .
C18 C14 C15 106.13(15) . .
C18 C14 Si2 129.58(13) . .
C15 C14 Si2 122.66(12) . .
C18 C14 Ti1 74.12(10) . .
C15 C14 Ti1 70.14(10) . .
Si2 C14 Ti1 131.59(8) . .
C16 C15 C14 108.26(15) . .
C16 C15 C19 123.15(15) . .
C14 C15 C19 128.13(15) . .
C16 C15 Ti1 77.48(10) . .
C14 C15 Ti1 74.61(9) . .
C19 C15 Ti1 120.35(12) . .
C17 C16 C15 107.95(15) . .
C17 C16 C20 126.90(16) . .
C15 C16 C20 124.96(16) . .
C17 C16 Ti1 74.70(10) . .
C15 C16 Ti1 68.34(9) . .
C20 C16 Ti1 126.32(13) . .
C16 C17 C18 108.58(15) . .
C16 C17 C21 125.79(16) . .
C18 C17 C21 125.32(16) . .
C16 C17 Ti1 72.54(10) . .
C18 C17 Ti1 71.17(10) . .
C21 C17 Ti1 127.19(13) . .
C17 C18 C14 108.85(15) . .
C17 C18 C22 123.84(15) . .
C14 C18 C22 126.90(16) . .
C17 C18 Ti1 75.57(10) . .
C14 C18 Ti1 71.78(10) . .
C22 C18 Ti1 124.69(12) . .
C15 C19 H19A 109.5 . .
C15 C19 H19B 109.5 . .
H19A C19 H19B 109.5 . .
C15 C19 H19C 109.5 . .
H19A C19 H19C 109.5 . .
H19B C19 H19C 109.5 . .
C16 C20 H20A 109.5 . .
C16 C20 H20B 109.5 . .
H20A C20 H20B 109.5 . .
C16 C20 H20C 109.5 . .
H20A C20 H20C 109.5 . .
H20B C20 H20C 109.5 . .
C17 C21 H21A 109.5 . .
C17 C21 H21B 109.5 . .
H21A C21 H21B 109.5 . .
C17 C21 H21C 109.5 . .
H21A C21 H21C 109.5 . .
H21B C21 H21C 109.5 . .
C18 C22 H22A 109.5 . .
C18 C22 H22B 109.5 . .
H22A C22 H22B 109.5 . .
C18 C22 H22C 109.5 . .
H22A C22 H22C 109.5 . .
H22B C22 H22C 109.5 . .
O2 C23 O1 125.40(16) . .
O2 C23 C24 120.11(15) . .
O1 C23 C24 114.49(15) . .
C25 C24 C29 119.02(16) . .
C25 C24 C23 121.61(15) . .
C29 C24 C23 119.36(15) . .
C26 C25 C24 120.77(16) . .
C26 C25 H25 119.6 . .
C24 C25 H25 119.6 . .
C25 C26 C27 120.41(16) . 2_677
C25 C26 H26 119.8 . .
C27 C26 H26 119.8 2_677 .
C29 C28 C27 120.61(15) . 2_677
C29 C28 H28 119.7 . .
C27 C28 H28 119.7 2_677 .
C28 C29 C24 120.31(16) . .
C28 C29 H29 119.8 . .
C24 C29 H29 119.8 . .
O4 C30 O3 125.17(17) . .
O4 C30 C27 121.08(16) . .
O3 C30 C27 113.72(15) . .
C28 C27 C26 118.75(16) 2_677 2_677
C28 C27 C30 120.09(15) 2_677 .
C26 C27 C30 121.15(15) 2_677 .
N1 C31 C32 123.6(2) . .
N1 C31 H31 118.2 . .
C32 C31 H31 118.2 . .
C33 C32 C31 118.4(2) . .
C33 C32 H32 120.8 . .
C31 C32 H32 120.8 . .
C34 C33 C32 118.6(2) . .
C34 C33 H33 120.7 . .
C32 C33 H33 120.7 . .
C33 C34 C35 118.9(2) . .
C33 C34 H34 120.5 . .
C35 C34 H34 120.5 . .
N1 C35 C34 123.7(2) . .
N1 C35 H35 118.1 . .
C34 C35 H35 118.1 . .
C35 N1 C31 116.7(2) . .
C23 O1 Ti1 154.65(12) . .
C30 O3 Ti1 164.50(12) . .
C11 Si1 C10 104.41(9) . .
C11 Si1 C1 109.29(8) . .
C10 Si1 C1 113.70(9) . .
C11 Si1 Si2 115.53(7) . .
C10 Si1 Si2 114.07(7) . .
C1 Si1 Si2 100.09(6) . .
C13 Si2 C14 114.13(8) . .
C13 Si2 C12 105.50(9) . .
C14 Si2 C12 108.09(8) . .
C13 Si2 Si1 114.14(7) . .
C14 Si2 Si1 99.51(6) . .
C12 Si2 Si1 115.57(7) . .
O3 Ti1 O1 92.28(5) . .
O3 Ti1 C15 93.29(6) . .
O1 Ti1 C15 132.71(6) . .
O3 Ti1 C5 132.61(6) . .
O1 Ti1 C5 93.02(5) . .
C15 Ti1 C5 116.16(6) . .
O3 Ti1 C14 128.17(5) . .
O1 Ti1 C14 116.96(6) . .
C15 Ti1 C14 35.24(6) . .
C5 Ti1 C14 90.00(6) . .
O3 Ti1 C4 102.17(6) . .
O1 Ti1 C4 77.87(5) . .
C15 Ti1 C4 145.44(6) . .
C5 Ti1 C4 34.27(6) . .
C14 Ti1 C4 124.27(6) . .
O3 Ti1 C18 128.51(6) . .
O1 Ti1 C18 83.56(6) . .
C15 Ti1 C18 57.06(6) . .
C5 Ti1 C18 98.88(6) . .
C14 Ti1 C18 34.10(5) . .
C4 Ti1 C18 126.50(6) . .
O3 Ti1 C1 119.38(6) . .
O1 Ti1 C1 127.88(5) . .
C15 Ti1 C1 88.64(6) . .
C5 Ti1 C1 34.91(5) . .
C14 Ti1 C1 76.49(6) . .
C4 Ti1 C1 56.83(6) . .
C18 Ti1 C1 102.40(6) . .
O3 Ti1 C2 85.84(6) . .
O1 Ti1 C2 131.85(6) . .
C15 Ti1 C2 95.39(6) . .
C5 Ti1 C2 56.78(6) . .
C14 Ti1 C2 100.99(6) . .
C4 Ti1 C2 55.84(6) . .
C18 Ti1 C2 132.96(6) . .
C1 Ti1 C2 33.87(6) . .
O3 Ti1 C3 76.31(6) . .
O1 Ti1 C3 99.49(6) . .
C15 Ti1 C3 127.42(6) . .
C5 Ti1 C3 56.37(6) . .
C14 Ti1 C3 132.08(6) . .
C4 Ti1 C3 33.29(6) . .
C18 Ti1 C3 155.06(6) . .
C1 Ti1 C3 56.23(6) . .
C2 Ti1 C3 33.53(6) . .
O3 Ti1 C16 76.15(6) . .
O1 Ti1 C16 103.37(6) . .
C15 Ti1 C16 34.17(6) . .
C5 Ti1 C16 146.72(6) . .
C14 Ti1 C16 56.77(6) . .
C4 Ti1 C16 177.90(6) . .
C18 Ti1 C16 55.49(6) . .
C1 Ti1 C16 122.80(6) . .
C2 Ti1 C16 122.54(6) . .
C3 Ti1 C16 144.62(6) . .
O3 Ti1 C17 95.82(6) . .
O1 Ti1 C17 76.66(6) . .
C15 Ti1 C17 56.07(6) . .
C5 Ti1 C17 131.16(6) . .
C14 Ti1 C17 56.06(6) . .
C4 Ti1 C17 149.23(6) . .
C18 Ti1 C17 33.26(6) . .
C1 Ti1 C17 132.31(6) . .
C2 Ti1 C17 151.45(6) . .
C3 Ti1 C17 171.21(6) . .
C16 Ti1 C17 32.76(6) . .

loop_
_geom_bond_atom_site_label_1
_geom_bond_atom_site_label_2
_geom_bond_distance
_geom_bond_site_symmetry_2
C1 C2 1.430(2) .
C1 C5 1.446(2) .
C1 Si1 1.8923(18) .
C1 Ti1 2.4478(16) .
C2 C3 1.421(2) .
C2 C6 1.504(2) .
C2 Ti1 2.4611(17) .
C3 C4 1.404(2) .
C3 C7 1.498(3) .
C3 Ti1 2.4655(18) .
C4 C5 1.416(3) .
C4 C8 1.497(2) .
C4 Ti1 2.4355(18) .
C5 C9 1.495(2) .
C5 Ti1 2.3672(17) .
C6 H6A 0.9800 .
C6 H6B 0.9800 .
C6 H6C 0.9800 .
C7 H7A 0.9800 .
C7 H7B 0.9800 .
C7 H7C 0.9800 .
C8 H8A 0.9800 .
C8 H8B 0.9800 .
C8 H8C 0.9800 .
C9 H9A 0.9800 .
C9 H9B 0.9800 .
C9 H9C 0.9800 .
C10 Si1 1.8781(19) .
C10 H10A 0.9800 .
C10 H10B 0.9800 .
C10 H10C 0.9800 .
C11 Si1 1.8736(18) .
C11 H11A 0.9800 .
C11 H11B 0.9800 .
C11 H11C 0.9800 .
C12 Si2 1.8842(19) .
C12 H12A 0.9800 .
C12 H12B 0.9800 .
C12 H12C 0.9800 .
C13 Si2 1.875(2) .
C13 H13A 0.9800 .
C13 H13B 0.9800 .
C13 H13C 0.9800 .
C14 C18 1.424(2) .
C14 C15 1.444(2) .
C14 Si2 1.8816(18) .
C14 Ti1 2.4128(18) .
C15 C16 1.422(2) .
C15 C19 1.498(2) .
C15 Ti1 2.3537(17) .
C16 C17 1.402(2) .
C16 C20 1.498(2) .
C16 Ti1 2.4723(17) .
C17 C18 1.416(2) .
C17 C21 1.504(2) .
C17 Ti1 2.4999(18) .
C18 C22 1.500(2) .
C18 Ti1 2.4433(18) .
C19 H19A 0.9800 .
C19 H19B 0.9800 .
C19 H19C 0.9800 .
C20 H20A 0.9800 .
C20 H20B 0.9800 .
C20 H20C 0.9800 .
C21 H21A 0.9800 .
C21 H21B 0.9800 .
C21 H21C 0.9800 .
C22 H22A 0.9800 .
C22 H22B 0.9800 .
C22 H22C 0.9800 .
C23 O2 1.223(2) .
C23 O1 1.302(2) .
C23 C24 1.510(2) .
C24 C25 1.386(2) .
C24 C29 1.394(2) .
C25 C26 1.385(3) .
C25 H25 0.9500 .
C26 C27 1.395(2) 2_677
C26 H26 0.9500 .
C28 C29 1.388(2) .
C28 C27 1.392(2) 2_677
C28 H28 0.9500 .
C29 H29 0.9500 .
C30 O4 1.224(2) .
C30 O3 1.300(2) .
C30 C27 1.504(2) .
C27 C28 1.392(2) 2_677
C27 C26 1.396(2) 2_677
C31 N1 1.332(3) .
C31 C32 1.385(3) .
C31 H31 0.9500 .
C32 C33 1.378(4) .
C32 H32 0.9500 .
C33 C34 1.370(4) .
C33 H33 0.9500 .
C34 C35 1.376(3) .
C34 H34 0.9500 .
C35 N1 1.328(3) .
C35 H35 0.9500 .
O1 Ti1 1.9750(12) .
O3 Ti1 1.9484(13) .
Si1 Si2 2.3353(8) .

loop_
_geom_torsion_atom_site_label_1
_geom_torsion_atom_site_label_2
_geom_torsion_atom_site_label_3
_geom_torsion_atom_site_label_4
_geom_torsion
_geom_torsion_site_symmetry_1
_geom_torsion_site_symmetry_4
C5 C1 C2 C3 -2.72(19) . .
Si1 C1 C2 C3 165.56(13) . .
Ti1 C1 C2 C3 -65.04(12) . .
C5 C1 C2 C6 -173.93(17) . .
Si1 C1 C2 C6 -5.7(3) . .
Ti1 C1 C2 C6 123.74(18) . .
C5 C1 C2 Ti1 62.33(11) . .
Si1 C1 C2 Ti1 -129.39(15) . .
C1 C2 C3 C4 0.5(2) . .
C6 C2 C3 C4 172.35(16) . .
Ti1 C2 C3 C4 -63.95(12) . .
C1 C2 C3 C7 -172.55(16) . .
C6 C2 C3 C7 -0.7(3) . .
Ti1 C2 C3 C7 122.96(18) . .
C1 C2 C3 Ti1 64.49(12) . .
C6 C2 C3 Ti1 -123.70(16) . .
C2 C3 C4 C5 1.9(2) . .
C7 C3 C4 C5 175.04(16) . .
Ti1 C3 C4 C5 -62.60(12) . .
C2 C3 C4 C8 -171.78(16) . .
C7 C3 C4 C8 1.3(3) . .
Ti1 C3 C4 C8 123.70(17) . .
C2 C3 C4 Ti1 64.52(12) . .
C7 C3 C4 Ti1 -122.36(17) . .
C3 C4 C5 C1 -3.64(19) . .
C8 C4 C5 C1 169.96(17) . .
Ti1 C4 C5 C1 -69.04(11) . .
C3 C4 C5 C9 -175.96(16) . .
C8 C4 C5 C9 -2.4(3) . .
Ti1 C4 C5 C9 118.64(17) . .
C3 C4 C5 Ti1 65.40(12) . .
C8 C4 C5 Ti1 -121.00(18) . .
C2 C1 C5 C4 3.90(18) . .
Si1 C1 C5 C4 -165.81(12) . .
Ti1 C1 C5 C4 68.98(12) . .
C2 C1 C5 C9 175.96(16) . .
Si1 C1 C5 C9 6.2(2) . .
Ti1 C1 C5 C9 -118.96(18) . .
C2 C1 C5 Ti1 -65.08(11) . .
Si1 C1 C5 Ti1 125.21(12) . .
C18 C14 C15 C16 4.91(19) . .
Si2 C14 C15 C16 -161.75(13) . .
Ti1 C14 C15 C16 70.88(12) . .
C18 C14 C15 C19 177.27(17) . .
Si2 C14 C15 C19 10.6(3) . .
Ti1 C14 C15 C19 -116.76(19) . .
C18 C14 C15 Ti1 -65.97(12) . .
Si2 C14 C15 Ti1 127.36(12) . .
C14 C15 C16 C17 -4.2(2) . .
C19 C15 C16 C17 -177.03(17) . .
Ti1 C15 C16 C17 64.72(13) . .
C14 C15 C16 C20 171.07(17) . .
C19 C15 C16 C20 -1.8(3) . .
Ti1 C15 C16 C20 -120.00(18) . .
C14 C15 C16 Ti1 -68.93(12) . .
C19 C15 C16 Ti1 118.24(18) . .
C15 C16 C17 C18 1.8(2) . .
C20 C16 C17 C18 -173.33(18) . .
Ti1 C16 C17 C18 62.44(13) . .
C15 C16 C17 C21 175.73(18) . .
C20 C16 C17 C21 0.6(3) . .
Ti1 C16 C17 C21 -123.66(19) . .
C15 C16 C17 Ti1 -60.61(12) . .
C20 C16 C17 Ti1 124.23(19) . .
C16 C17 C18 C14 1.3(2) . .
C21 C17 C18 C14 -172.65(17) . .
Ti1 C17 C18 C14 64.59(12) . .
C16 C17 C18 C22 174.35(16) . .
C21 C17 C18 C22 0.4(3) . .
Ti1 C17 C18 C22 -122.34(17) . .
C16 C17 C18 Ti1 -63.31(13) . .
C21 C17 C18 Ti1 122.76(18) . .
C15 C14 C18 C17 -3.8(2) . .
Si2 C14 C18 C17 161.61(14) . .
Ti1 C14 C18 C17 -67.07(13) . .
C15 C14 C18 C22 -176.59(17) . .
Si2 C14 C18 C22 -11.2(3) . .
Ti1 C14 C18 C22 120.14(18) . .
C15 C14 C18 Ti1 63.27(12) . .
Si2 C14 C18 Ti1 -131.33(14) . .
O2 C23 C24 C25 164.63(18) . .
O1 C23 C24 C25 -16.0(3) . .
O2 C23 C24 C29 -16.8(3) . .
O1 C23 C24 C29 162.59(16) . .
C29 C24 C25 C26 -3.1(3) . .
C23 C24 C25 C26 175.49(17) . .
C24 C25 C26 C27 0.7(3) . 2_677
C27 C28 C29 C24 1.1(3) 2_677 .
C25 C24 C29 C28 2.2(3) . .
C23 C24 C29 C28 -176.42(17) . .
O4 C30 C27 C28 -23.1(3) . 2_677
O3 C30 C27 C28 154.80(16) . 2_677
O4 C30 C27 C26 157.91(18) . 2_677
O3 C30 C27 C26 -24.2(2) . 2_677
N1 C31 C32 C33 -0.9(3) . .
C31 C32 C33 C34 -0.8(3) . .
C32 C33 C34 C35 2.1(4) . .
C33 C34 C35 N1 -2.0(4) . .
C34 C35 N1 C31 0.4(3) . .
C32 C31 N1 C35 1.1(3) . .
O2 C23 O1 Ti1 1.8(4) . .
C24 C23 O1 Ti1 -177.5(2) . .
O4 C30 O3 Ti1 -9.2(6) . .
C27 C30 O3 Ti1 173.0(4) . .
C2 C1 Si1 C11 -121.96(17) . .
C5 C1 Si1 C11 44.80(16) . .
Ti1 C1 Si1 C11 133.58(11) . .
C2 C1 Si1 C10 -5.75(19) . .
C5 C1 Si1 C10 161.01(14) . .
Ti1 C1 Si1 C10 -110.20(11) . .
C2 C1 Si1 Si2 116.30(16) . .
C5 C1 Si1 Si2 -76.95(14) . .
Ti1 C1 Si1 Si2 11.84(11) . .
C18 C14 Si2 C13 -1.19(19) . .
C15 C14 Si2 C13 162.10(14) . .
Ti1 C14 Si2 C13 -106.21(12) . .
C18 C14 Si2 C12 -118.22(16) . .
C15 C14 Si2 C12 45.08(17) . .
Ti1 C14 Si2 C12 136.76(11) . .
C18 C14 Si2 Si1 120.78(15) . .
C15 C14 Si2 Si1 -75.93(14) . .
Ti1 C14 Si2 Si1 15.76(11) . .
C11 Si1 Si2 C13 -8.60(10) . .
C10 Si1 Si2 C13 -129.64(10) . .
C1 Si1 Si2 C13 108.58(9) . .
C11 Si1 Si2 C14 -130.56(8) . .
C10 Si1 Si2 C14 108.40(9) . .
C1 Si1 Si2 C14 -13.38(7) . .
C11 Si1 Si2 C12 114.03(10) . .
C10 Si1 Si2 C12 -7.01(10) . .
C1 Si1 Si2 C12 -128.79(9) . .
C30 O3 Ti1 O1 -174.2(5) . .
C30 O3 Ti1 C15 52.7(5) . .
C30 O3 Ti1 C5 -78.0(5) . .
C30 O3 Ti1 C14 58.3(5) . .
C30 O3 Ti1 C4 -96.2(5) . .
C30 O3 Ti1 C18 102.2(5) . .
C30 O3 Ti1 C1 -37.6(5) . .
C30 O3 Ti1 C2 -42.4(5) . .
C30 O3 Ti1 C3 -75.0(5) . .
C30 O3 Ti1 C16 82.5(5) . .
C30 O3 Ti1 C17 108.9(5) . .
C23 O1 Ti1 O3 168.7(3) . .
C23 O1 Ti1 C15 -94.7(3) . .
C23 O1 Ti1 C5 35.8(3) . .
C23 O1 Ti1 C14 -55.7(3) . .
C23 O1 Ti1 C4 66.7(3) . .
C23 O1 Ti1 C18 -62.8(3) . .
C23 O1 Ti1 C1 37.9(3) . .
C23 O1 Ti1 C2 82.2(3) . .
C23 O1 Ti1 C3 92.2(3) . .
C23 O1 Ti1 C16 -115.0(3) . .
C23 O1 Ti1 C17 -95.9(3) . .
C16 C15 Ti1 O3 59.23(11) . .
C14 C15 Ti1 O3 172.44(10) . .
C19 C15 Ti1 O3 -62.04(14) . .
C16 C15 Ti1 O1 -36.93(14) . .
C14 C15 Ti1 O1 76.28(12) . .
C19 C15 Ti1 O1 -158.21(12) . .
C16 C15 Ti1 C5 -159.16(10) . .
C14 C15 Ti1 C5 -45.96(11) . .
C19 C15 Ti1 C5 79.56(14) . .
C16 C15 Ti1 C14 -113.21(15) . .
C19 C15 Ti1 C14 125.52(18) . .
C16 C15 Ti1 C4 176.34(11) . .
C14 C15 Ti1 C4 -70.45(15) . .
C19 C15 Ti1 C4 55.07(19) . .
C16 C15 Ti1 C18 -75.67(11) . .
C14 C15 Ti1 C18 37.54(9) . .
C19 C15 Ti1 C18 163.06(16) . .
C16 C15 Ti1 C1 178.59(11) . .
C14 C15 Ti1 C1 -68.21(10) . .
C19 C15 Ti1 C1 57.31(14) . .
C16 C15 Ti1 C2 145.36(11) . .
C14 C15 Ti1 C2 -101.43(10) . .
C19 C15 Ti1 C2 24.08(14) . .
C16 C15 Ti1 C3 134.49(10) . .
C14 C15 Ti1 C3 -112.31(10) . .
C19 C15 Ti1 C3 13.21(17) . .
C14 C15 Ti1 C16 113.21(15) . .
C19 C15 Ti1 C16 -121.27(18) . .
C16 C15 Ti1 C17 -35.57(10) . .
C14 C15 Ti1 C17 77.64(10) . .
C19 C15 Ti1 C17 -156.84(16) . .
C4 C5 Ti1 O3 -32.72(13) . .
C1 C5 Ti1 O3 81.19(12) . .
C9 C5 Ti1 O3 -154.13(12) . .
C4 C5 Ti1 O1 63.18(10) . .
C1 C5 Ti1 O1 177.08(10) . .
C9 C5 Ti1 O1 -58.24(14) . .
C4 C5 Ti1 C15 -155.32(10) . .
C1 C5 Ti1 C15 -41.41(12) . .
C9 C5 Ti1 C15 83.27(14) . .
C4 C5 Ti1 C14 -179.82(10) . .
C1 C5 Ti1 C14 -65.91(10) . .
C9 C5 Ti1 C14 58.77(14) . .
C1 C5 Ti1 C4 113.91(15) . .
C9 C5 Ti1 C4 -121.41(18) . .
C4 C5 Ti1 C18 147.12(10) . .
C1 C5 Ti1 C18 -98.97(10) . .
C9 C5 Ti1 C18 25.71(14) . .
C4 C5 Ti1 C1 -113.91(15) . .
C9 C5 Ti1 C1 124.68(19) . .
C4 C5 Ti1 C2 -76.65(11) . .
C1 C5 Ti1 C2 37.26(10) . .
C9 C5 Ti1 C2 161.94(16) . .
C4 C5 Ti1 C3 -36.22(10) . .
C1 C5 Ti1 C3 77.69(11) . .
C9 C5 Ti1 C3 -157.63(16) . .
C4 C5 Ti1 C16 -176.66(11) . .
C1 C5 Ti1 C16 -62.76(15) . .
C9 C5 Ti1 C16 61.92(18) . .
C4 C5 Ti1 C17 138.06(10) . .
C1 C5 Ti1 C17 -108.04(11) . .
C9 C5 Ti1 C17 16.64(17) . .
C18 C14 Ti1 O3 104.57(10) . .
C15 C14 Ti1 O3 -9.62(12) . .
Si2 C14 Ti1 O3 -126.14(10) . .
C18 C14 Ti1 O1 -12.60(11) . .
C15 C14 Ti1 O1 -126.79(10) . .
Si2 C14 Ti1 O1 116.69(10) . .
C18 C14 Ti1 C15 114.19(14) . .
Si2 C14 Ti1 C15 -116.52(15) . .
C18 C14 Ti1 C5 -105.99(10) . .
C15 C14 Ti1 C5 139.82(10) . .
Si2 C14 Ti1 C5 23.30(11) . .
C18 C14 Ti1 C4 -106.11(10) . .
C15 C14 Ti1 C4 139.70(10) . .
Si2 C14 Ti1 C4 23.18(14) . .
C15 C14 Ti1 C18 -114.19(14) . .
Si2 C14 Ti1 C18 129.29(16) . .
C18 C14 Ti1 C1 -138.50(10) . .
C15 C14 Ti1 C1 107.32(10) . .
Si2 C14 Ti1 C1 -9.21(10) . .
C18 C14 Ti1 C2 -162.07(10) . .
C15 C14 Ti1 C2 83.75(10) . .
Si2 C14 Ti1 C2 -32.78(12) . .
C18 C14 Ti1 C3 -147.72(10) . .
C15 C14 Ti1 C3 98.09(11) . .
Si2 C14 Ti1 C3 -18.44(14) . .
C18 C14 Ti1 C16 76.08(10) . .
C15 C14 Ti1 C16 -38.11(10) . .
Si2 C14 Ti1 C16 -154.63(13) . .
C18 C14 Ti1 C17 36.51(9) . .
C15 C14 Ti1 C17 -77.67(10) . .
Si2 C14 Ti1 C17 165.80(13) . .
C3 C4 Ti1 O3 39.68(11) . .
C5 C4 Ti1 O3 155.99(10) . .
C8 C4 Ti1 O3 -82.75(16) . .
C3 C4 Ti1 O1 129.41(11) . .
C5 C4 Ti1 O1 -114.28(10) . .
C8 C4 Ti1 O1 6.98(15) . .
C3 C4 Ti1 C15 -74.95(15) . .
C5 C4 Ti1 C15 41.36(16) . .
C8 C4 Ti1 C15 162.63(14) . .
C3 C4 Ti1 C5 -116.31(14) . .
C8 C4 Ti1 C5 121.3(2) . .
C3 C4 Ti1 C14 -116.09(11) . .
C5 C4 Ti1 C14 0.22(12) . .
C8 C4 Ti1 C14 121.48(15) . .
C3 C4 Ti1 C18 -158.16(10) . .
C5 C4 Ti1 C18 -41.85(12) . .
C8 C4 Ti1 C18 79.42(17) . .
C3 C4 Ti1 C1 -77.62(11) . .
C5 C4 Ti1 C1 38.69(9) . .
C8 C4 Ti1 C1 159.95(18) . .
C3 C4 Ti1 C2 -36.67(10) . .
C5 C4 Ti1 C2 79.64(10) . .
C8 C4 Ti1 C2 -159.10(18) . .
C5 C4 Ti1 C3 116.31(14) . .
C8 C4 Ti1 C3 -122.4(2) . .
C3 C4 Ti1 C16 3.0(17) . .
C5 C4 Ti1 C16 119.3(16) . .
C8 C4 Ti1 C16 -119.4(16) . .
C3 C4 Ti1 C17 164.07(11) . .
C5 C4 Ti1 C17 -79.62(15) . .
C8 C4 Ti1 C17 41.6(2) . .
C17 C18 Ti1 O3 12.34(12) . .
C14 C18 Ti1 O3 -103.50(10) . .
C22 C18 Ti1 O3 133.76(13) . .
C17 C18 Ti1 O1 -75.44(10) . .
C14 C18 Ti1 O1 168.71(10) . .
C22 C18 Ti1 O1 45.97(14) . .
C17 C18 Ti1 C15 77.00(10) . .
C14 C18 Ti1 C15 -38.84(9) . .
C22 C18 Ti1 C15 -161.59(17) . .
C17 C18 Ti1 C5 -167.51(10) . .
C14 C18 Ti1 C5 76.65(10) . .
C22 C18 Ti1 C5 -46.09(15) . .
C17 C18 Ti1 C14 115.84(14) . .
C22 C18 Ti1 C14 -122.74(19) . .
C17 C18 Ti1 C4 -145.16(10) . .
C14 C18 Ti1 C4 99.00(10) . .
C22 C18 Ti1 C4 -23.74(17) . .
C17 C18 Ti1 C1 157.13(10) . .
C14 C18 Ti1 C1 41.28(10) . .
C22 C18 Ti1 C1 -81.46(15) . .
C17 C18 Ti1 C2 140.24(10) . .
C14 C18 Ti1 C2 24.39(13) . .
C22 C18 Ti1 C2 -98.35(15) . .
C17 C18 Ti1 C3 -174.12(12) . .
C14 C18 Ti1 C3 70.04(17) . .
C22 C18 Ti1 C3 -52.7(2) . .
C17 C18 Ti1 C16 35.67(9) . .
C14 C18 Ti1 C16 -80.18(10) . .
C22 C18 Ti1 C16 157.08(17) . .
C14 C18 Ti1 C17 -115.84(14) . .
C22 C18 Ti1 C17 121.41(18) . .
C2 C1 Ti1 O3 -8.76(12) . .
C5 C1 Ti1 O3 -123.42(10) . .
Si1 C1 Ti1 O3 122.07(10) . .
C2 C1 Ti1 O1 110.96(10) . .
C5 C1 Ti1 O1 -3.69(13) . .
Si1 C1 Ti1 O1 -118.21(10) . .
C2 C1 Ti1 C15 -101.78(10) . .
C5 C1 Ti1 C15 143.57(11) . .
Si1 C1 Ti1 C15 29.06(11) . .
C2 C1 Ti1 C5 114.65(15) . .
Si1 C1 Ti1 C5 -114.52(16) . .
C2 C1 Ti1 C14 -135.21(11) . .
C5 C1 Ti1 C14 110.13(11) . .
Si1 C1 Ti1 C14 -4.38(10) . .
C2 C1 Ti1 C4 76.71(11) . .
C5 C1 Ti1 C4 -37.95(10) . .
Si1 C1 Ti1 C4 -152.46(13) . .
C2 C1 Ti1 C18 -157.57(10) . .
C5 C1 Ti1 C18 87.78(11) . .
Si1 C1 Ti1 C18 -26.74(11) . .
C5 C1 Ti1 C2 -114.65(15) . .
Si1 C1 Ti1 C2 130.83(16) . .
C2 C1 Ti1 C3 36.55(10) . .
C5 C1 Ti1 C3 -78.10(11) . .
Si1 C1 Ti1 C3 167.38(13) . .
C2 C1 Ti1 C16 -100.83(11) . .
C5 C1 Ti1 C16 144.52(10) . .
Si1 C1 Ti1 C16 30.00(13) . .
C2 C1 Ti1 C17 -140.81(10) . .
C5 C1 Ti1 C17 104.53(11) . .
Si1 C1 Ti1 C17 -9.98(14) . .
C3 C2 Ti1 O3 -71.34(10) . .
C1 C2 Ti1 O3 172.35(10) . .
C6 C2 Ti1 O3 47.32(16) . .
C3 C2 Ti1 O1 18.00(13) . .
C1 C2 Ti1 O1 -98.31(11) . .
C6 C2 Ti1 O1 136.65(14) . .
C3 C2 Ti1 C15 -164.26(10) . .
C1 C2 Ti1 C15 79.43(10) . .
C6 C2 Ti1 C15 -45.61(16) . .
C3 C2 Ti1 C5 77.86(11) . .
C1 C2 Ti1 C5 -38.45(10) . .
C6 C2 Ti1 C5 -163.48(18) . .
C3 C2 Ti1 C14 160.56(10) . .
C1 C2 Ti1 C14 44.25(10) . .
C6 C2 Ti1 C14 -80.79(16) . .
C3 C2 Ti1 C4 36.40(10) . .
C1 C2 Ti1 C4 -79.91(11) . .
C6 C2 Ti1 C4 155.06(18) . .
C3 C2 Ti1 C18 146.92(10) . .
C1 C2 Ti1 C18 30.61(13) . .
C6 C2 Ti1 C18 -94.43(16) . .
C3 C2 Ti1 C1 116.31(14) . .
C6 C2 Ti1 C1 -125.0(2) . .
C1 C2 Ti1 C3 -116.31(14) . .
C6 C2 Ti1 C3 118.7(2) . .
C3 C2 Ti1 C16 -142.01(10) . .
C1 C2 Ti1 C16 101.68(10) . .
C6 C2 Ti1 C16 -23.35(18) . .
C3 C2 Ti1 C17 -165.87(12) . .
C1 C2 Ti1 C17 77.82(15) . .
C6 C2 Ti1 C17 -47.2(2) . .
C4 C3 Ti1 O3 -140.03(11) . .
C2 C3 Ti1 O3 103.45(10) . .
C7 C3 Ti1 O3 -18.77(15) . .
C4 C3 Ti1 O1 -49.99(11) . .
C2 C3 Ti1 O1 -166.51(10) . .
C7 C3 Ti1 O1 71.27(16) . .
C4 C3 Ti1 C15 136.40(10) . .
C2 C3 Ti1 C15 19.88(13) . .
C7 C3 Ti1 C15 -102.35(16) . .
C4 C3 Ti1 C5 37.32(10) . .
C2 C3 Ti1 C5 -79.20(11) . .
C7 C3 Ti1 C5 158.57(18) . .
C4 C3 Ti1 C14 90.40(12) . .
C2 C3 Ti1 C14 -26.12(13) . .
C7 C3 Ti1 C14 -148.34(14) . .
C2 C3 Ti1 C4 -116.52(15) . .
C7 C3 Ti1 C4 121.3(2) . .
C4 C3 Ti1 C18 45.17(18) . .
C2 C3 Ti1 C18 -71.35(17) . .
C7 C3 Ti1 C18 166.43(14) . .
C4 C3 Ti1 C1 79.59(11) . .
C2 C3 Ti1 C1 -36.93(10) . .
C7 C3 Ti1 C1 -159.16(17) . .
C4 C3 Ti1 C2 116.52(15) . .
C7 C3 Ti1 C2 -122.2(2) . .
C4 C3 Ti1 C16 -179.81(10) . .
C2 C3 Ti1 C16 63.67(15) . .
C7 C3 Ti1 C16 -58.6(2) . .
C4 C3 Ti1 C17 -113.3(4) . .
C2 C3 Ti1 C17 130.2(4) . .
C7 C3 Ti1 C17 8.0(5) . .
C17 C16 Ti1 O3 125.17(11) . .
C15 C16 Ti1 O3 -117.93(11) . .
C20 C16 Ti1 O3 0.31(14) . .
C17 C16 Ti1 O1 36.11(11) . .
C15 C16 Ti1 O1 153.01(10) . .
C20 C16 Ti1 O1 -88.74(15) . .
C17 C16 Ti1 C15 -116.90(15) . .
C20 C16 Ti1 C15 118.2(2) . .
C17 C16 Ti1 C5 -81.33(14) . .
C15 C16 Ti1 C5 35.57(16) . .
C20 C16 Ti1 C5 153.82(14) . .
C17 C16 Ti1 C14 -77.55(11) . .
C15 C16 Ti1 C14 39.35(10) . .
C20 C16 Ti1 C14 157.59(17) . .
C17 C16 Ti1 C4 162.1(16) . .
C15 C16 Ti1 C4 -81.0(16) . .
C20 C16 Ti1 C4 37.3(17) . .
C17 C16 Ti1 C18 -36.23(10) . .
C15 C16 Ti1 C18 80.67(11) . .
C20 C16 Ti1 C18 -161.08(17) . .
C17 C16 Ti1 C1 -118.58(11) . .
C15 C16 Ti1 C1 -1.68(13) . .
C20 C16 Ti1 C1 116.56(15) . .
C17 C16 Ti1 C2 -159.06(10) . .
C15 C16 Ti1 C2 -42.16(13) . .
C20 C16 Ti1 C2 76.08(16) . .
C17 C16 Ti1 C3 164.98(11) . .
C15 C16 Ti1 C3 -78.12(14) . .
C20 C16 Ti1 C3 40.1(2) . .
C15 C16 Ti1 C17 116.90(15) . .
C20 C16 Ti1 C17 -124.9(2) . .
C16 C17 Ti1 O3 -52.92(11) . .
C18 C17 Ti1 O3 -170.32(10) . .
C21 C17 Ti1 O3 69.15(16) . .
C16 C17 Ti1 O1 -143.89(11) . .
C18 C17 Ti1 O1 98.71(10) . .
C21 C17 Ti1 O1 -21.82(15) . .
C16 C17 Ti1 C15 37.14(10) . .
C18 C17 Ti1 C15 -80.26(11) . .
C21 C17 Ti1 C15 159.21(18) . .
C16 C17 Ti1 C5 133.89(10) . .
C18 C17 Ti1 C5 16.50(13) . .
C21 C17 Ti1 C5 -104.04(16) . .
C16 C17 Ti1 C14 79.94(11) . .
C18 C17 Ti1 C14 -37.46(9) . .
C21 C17 Ti1 C14 -157.99(18) . .
C16 C17 Ti1 C4 -178.74(11) . .
C18 C17 Ti1 C4 63.86(15) . .
C21 C17 Ti1 C4 -56.7(2) . .
C16 C17 Ti1 C18 117.40(15) . .
C21 C17 Ti1 C18 -120.53(19) . .
C16 C17 Ti1 C1 86.51(12) . .
C18 C17 Ti1 C1 -30.89(13) . .
C21 C17 Ti1 C1 -151.42(14) . .
C16 C17 Ti1 C2 39.07(17) . .
C18 C17 Ti1 C2 -78.33(15) . .
C21 C17 Ti1 C2 161.14(14) . .
C16 C17 Ti1 C3 -79.0(4) . .
C18 C17 Ti1 C3 163.6(3) . .
C21 C17 Ti1 C3 43.0(4) . .
C18 C17 Ti1 C16 -117.40(15) . .
C21 C17 Ti1 C16 122.1(2) . .
